data_7129467
loop_
_publ_author_name
'Fan, Jun'
'Quek, Shina'
'Yang, Ming-Chung'
'Zhang, Zheng-Feng'
'Su, Ming-Der'
'So, Cheuk-Wai'

_publ_section_title
;
 Reversible CO2 activation by a N-phosphinoamidinato digermyne
;
_journal_name_full 'Chemical Communications'
_journal_paper_doi 10.1039/D1CC05391D
_journal_year 2022
_chemical_formula_sum 'C21 H28 Cl Ge N2 P'
_chemical_formula_weight 447.46
_space_group_crystal_system monoclinic
_space_group_IT_number 14
_space_group_name_Hall '-P 2ybc'
_space_group_name_H-M_alt 'P 1 21/c 1'
_atom_sites_solution_hydrogens geom
_atom_sites_solution_primary dual
_audit_update_record
;
2021-09-13 deposited with the CCDC.	2021-12-17 downloaded from the CCDC.
;
_cell_angle_alpha 90
_cell_angle_beta 107.054(5)
_cell_angle_gamma 90
_cell_formula_units_Z 4
_cell_length_a 14.931(2)
_cell_length_b 9.1937(13)
_cell_length_c 16.339(2)
_cell_measurement_reflns_used 1575
_cell_measurement_temperature 100.(2)
_cell_measurement_theta_max 27.6581
_cell_measurement_theta_min 2.5706
_cell_volume 2144.3(5)
_computing_cell_refinement 'SAINT V8.38A (Bruker AXS Inc., 2017)'
_computing_data_collection 'APEX3 (Bruker AXS Inc., 2018)'
_computing_data_reduction 'SAINT V8.38A (Bruker AXS Inc., 2017)'
_computing_molecular_graphics 'XP (Bruker AXS Inc., 2018)'
_computing_publication_material 'APEX3 (Bruker AXS Inc., 2018)'
_computing_structure_refinement 'SHELXL-2017/1 (Sheldrick, 2017)'
_computing_structure_solution 'XT, VERSION 2014/5'
_diffrn_ambient_temperature 100.(2)
_diffrn_detector_area_resol_mean 7.4074
_diffrn_measured_fraction_theta_full 0.970
_diffrn_measured_fraction_theta_max 0.970
_diffrn_measurement_device_type 'Photon II CPADs detector'
_diffrn_measurement_method 'phi and omega scans'
_diffrn_radiation_monochromator 'Multilayer Mirror'
_diffrn_radiation_type MoK\a
_diffrn_radiation_wavelength 0.71073
_diffrn_reflns_av_R_equivalents 0.0470
_diffrn_reflns_av_unetI/netI 0.1232
_diffrn_reflns_limit_h_max 20
_diffrn_reflns_limit_h_min -21
_diffrn_reflns_limit_k_max 13
_diffrn_reflns_limit_k_min 0
_diffrn_reflns_limit_l_max 23
_diffrn_reflns_limit_l_min 0
_diffrn_reflns_number 6529
_diffrn_reflns_theta_full 31.50
_diffrn_reflns_theta_max 31.50
_diffrn_reflns_theta_min 2.58
_diffrn_source 'Incoatec microfocus source'
_diffrn_source_type 'Bruker D8 Quest'
_exptl_absorpt_coefficient_mu 1.635
_exptl_absorpt_correction_T_max 0.97
_exptl_absorpt_correction_T_min 0.68
_exptl_absorpt_correction_type multi-scan
_exptl_absorpt_process_details 'TWINABS - Bruker AXS scaling for twinned crystals - Version 2012/1'
_exptl_crystal_colour colourless
_exptl_crystal_density_diffrn 1.386
_exptl_crystal_density_method 'not measured'
_exptl_crystal_description plate
_exptl_crystal_F_000 928
_exptl_crystal_size_max 0.200
_exptl_crystal_size_mid 0.160
_exptl_crystal_size_min 0.020
_refine_diff_density_max 0.764
_refine_diff_density_min -1.232
_refine_ls_extinction_method none
_refine_ls_goodness_of_fit_ref 1.013
_refine_ls_hydrogen_treatment constr
_refine_ls_matrix_type full
_refine_ls_number_parameters 242
_refine_ls_number_reflns 6529
_refine_ls_number_restraints 0
_refine_ls_restrained_S_all 1.013
_refine_ls_R_factor_all 0.1112
_refine_ls_R_factor_gt 0.0594
_refine_ls_shift/su_max 0.000
_refine_ls_shift/su_mean 0.000
_refine_ls_structure_factor_coef Fsqd
_refine_ls_weighting_details 'w=1/[\s^2^(Fo^2^)+(0.0570P)^2^] where P=(Fo^2^+2Fc^2^)/3'
_refine_ls_weighting_scheme calc
_refine_ls_wR_factor_gt 0.1148
_refine_ls_wR_factor_ref 0.1359
_reflns_number_gt 4425
_reflns_number_total 6529
_reflns_threshold_expression 'I > 2\s(I)'
_cod_data_source_file d1cc05391d2.cif
_cod_data_source_block scw2123m_0m_5
_cod_depositor_comments
;
The following automatic conversions were performed:

data item '_exptl_absorpt_correction_type' value 'Multi-Scan' was
changed to 'multi-scan' in accordance with the
/home/data/users/saulius/crontab/automatic-downloads/rss-feeds/RSC/lib/dictionaries/cif_core.dic
dictionary named 'cif_core.dic' version 2.4.2 last updated on
2011-04-26.

Automatic conversion script
Id: cif_fix_values 7556 2019-12-06 15:28:31Z antanas 
;
_cod_database_code 7129467

loop_
_space_group_symop_operation_xyz
'x, y, z'
'-x, y+1/2, -z+1/2'
'-x, -y, -z'
'x, -y-1/2, z-1/2'

loop_
_atom_site_type_symbol
_atom_site_label
_atom_site_fract_x
_atom_site_fract_y
_atom_site_fract_z
_atom_site_U_iso_or_equiv
_atom_site_adp_type
_atom_site_calc_flag
_atom_site_refinement_flags_adp
_atom_site_refinement_flags_occupancy
_atom_site_refinement_flags_posn
_atom_site_occupancy
_atom_site_disorder_assembly
_atom_site_disorder_group
C C1 0.8564(3) 0.6049(5) 0.3582(3) 0.0138(8) Uani d . . . 1 . .
C C2 0.8912(3) 0.5552(5) 0.2935(3) 0.0176(9) Uani d . . . 1 . .
H H2 0.883768 0.455714 0.277243 0.021 Uiso calc U . R 1 . .
C C3 0.9362(3) 0.6473(5) 0.2522(3) 0.0190(10) Uani d . . . 1 . .
H H3 0.959193 0.611533 0.207681 0.023 Uiso calc U . R 1 . .
C C4 0.9481(3) 0.7930(5) 0.2759(3) 0.0224(10) Uani d . . . 1 . .
H H4 0.978342 0.857265 0.246866 0.027 Uiso calc U . R 1 . .
C C5 0.9158(4) 0.8441(5) 0.3418(3) 0.0244(11) Uani d . . . 1 . .
H H5 0.924992 0.943006 0.359023 0.029 Uiso calc U . R 1 . .
C C6 0.8698(3) 0.7500(4) 0.3829(3) 0.0185(10) Uani d . . . 1 . .
H H6 0.847369 0.78515 0.42798 0.022 Uiso calc U . R 1 . .
C C7 0.7192(3) 0.4969(5) 0.3855(3) 0.0140(9) Uani d . . . 1 . .
C C8 0.6566(3) 0.5951(5) 0.3210(3) 0.0152(8) Uani d . . . 1 . .
C C9 0.6593(3) 0.6050(5) 0.2368(3) 0.0197(9) Uani d . . . 1 . .
H H9 0.703491 0.548972 0.218768 0.024 Uiso calc U . R 1 . .
C C10 0.5978(3) 0.6965(5) 0.1789(3) 0.0229(10) Uani d . . . 1 . .
H H10 0.599003 0.700701 0.121122 0.028 Uiso calc U . R 1 . .
C C11 0.5349(3) 0.7814(5) 0.2052(3) 0.0224(10) Uani d . . . 1 . .
H H11 0.49407 0.84572 0.166015 0.027 Uiso calc U . R 1 . .
C C12 0.5316(4) 0.7726(5) 0.2884(3) 0.0247(11) Uani d . . . 1 . .
H H12 0.488237 0.830729 0.306457 0.03 Uiso calc U . R 1 . .
C C13 0.5913(3) 0.6790(5) 0.3462(3) 0.0196(10) Uani d . . . 1 . .
H H13 0.587688 0.672047 0.403124 0.024 Uiso calc U . R 1 . .
C C14 0.7280(3) 0.3956(5) 0.6023(3) 0.0196(9) Uani d . . . 1 . .
C C15 0.7662(4) 0.5504(5) 0.6066(3) 0.0269(11) Uani d . . . 1 . .
H H15A 0.733942 0.602369 0.553836 0.04 Uiso calc U . R 1 . .
H H15B 0.833526 0.547091 0.613027 0.04 Uiso calc U . R 1 . .
H H15C 0.755675 0.601133 0.655744 0.04 Uiso calc U . R 1 . .
C C16 0.6237(3) 0.4029(5) 0.5954(3) 0.0270(11) Uani d . . . 1 . .
H H16A 0.615473 0.453526 0.645413 0.04 Uiso calc U . R 1 . .
H H16B 0.598509 0.304028 0.592935 0.04 Uiso calc U . R 1 . .
H H16C 0.590405 0.455711 0.543238 0.04 Uiso calc U . R 1 . .
C C17 0.7819(4) 0.3101(6) 0.6830(3) 0.0298(12) Uani d . . . 1 . .
H H17A 0.846861 0.295844 0.682778 0.045 Uiso calc U . R 1 . .
H H17B 0.752041 0.215233 0.683316 0.045 Uiso calc U . R 1 . .
H H17C 0.781014 0.364885 0.73423 0.045 Uiso calc U . R 1 . .
C C18 0.7153(3) 0.1184(5) 0.4868(3) 0.0181(9) Uani d . . . 1 . .
C C19 0.7060(3) 0.0888(5) 0.3917(3) 0.0210(9) Uani d . . . 1 . .
H H19A 0.692562 -0.014494 0.379121 0.031 Uiso calc U . R 1 . .
H H19B 0.764811 0.114477 0.379972 0.031 Uiso calc U . R 1 . .
H H19C 0.654909 0.147693 0.355508 0.031 Uiso calc U . R 1 . .
C C20 0.7950(4) 0.0240(5) 0.5431(3) 0.0252(11) Uani d . . . 1 . .
H H20A 0.778421 -0.079011 0.533481 0.038 Uiso calc U . R 1 . .
H H20B 0.804581 0.047883 0.603521 0.038 Uiso calc U . R 1 . .
H H20C 0.852865 0.043113 0.528108 0.038 Uiso calc U . R 1 . .
C C21 0.6222(4) 0.0796(5) 0.5037(3) 0.0266(11) Uani d . . . 1 . .
H H21A 0.573332 0.147062 0.47224 0.04 Uiso calc U . R 1 . .
H H21B 0.629429 0.087198 0.565098 0.04 Uiso calc U . R 1 . .
H H21C 0.604432 -0.020036 0.484402 0.04 Uiso calc U . R 1 . .
Cl Cl1 0.94119(8) 0.22431(12) 0.41664(8) 0.0210(2) Uani d . . . 1 . .
Ge Ge1 0.90316(4) 0.40116(5) 0.49951(3) 0.01428(11) Uani d . . . 1 . .
N N1 0.8135(3) 0.5057(4) 0.4023(2) 0.0132(7) Uani d . . . 1 . .
N N2 0.6773(3) 0.4079(4) 0.4254(2) 0.0168(8) Uani d . . . 1 . .
P P1 0.74889(8) 0.31243(12) 0.50525(7) 0.0142(2) Uani d . . . 1 . .

loop_
_atom_site_aniso_label
_atom_site_aniso_U_11
_atom_site_aniso_U_22
_atom_site_aniso_U_33
_atom_site_aniso_U_12
_atom_site_aniso_U_13
_atom_site_aniso_U_23
C1 0.009(2) 0.0150(19) 0.016(2) 0.0003(18) 0.0000(15) 0.0016(18)
C2 0.018(3) 0.018(2) 0.015(2) -0.0033(18) 0.0015(18) -0.0018(17)
C3 0.017(2) 0.023(2) 0.018(2) 0.0003(19) 0.0063(18) 0.0030(19)
C4 0.016(2) 0.018(2) 0.034(3) -0.0027(19) 0.008(2) 0.009(2)
C5 0.027(3) 0.0099(19) 0.035(3) -0.001(2) 0.007(2) -0.001(2)
C6 0.025(3) 0.0116(19) 0.021(2) 0.0019(18) 0.010(2) -0.0041(17)
C7 0.014(2) 0.0128(19) 0.014(2) 0.0004(17) 0.0021(16) -0.0020(17)
C8 0.011(2) 0.0119(19) 0.021(2) -0.0010(18) 0.0018(16) 0.0029(19)
C9 0.016(2) 0.023(2) 0.020(2) 0.002(2) 0.0039(18) 0.002(2)
C10 0.018(2) 0.031(3) 0.018(2) -0.002(2) 0.0030(19) 0.005(2)
C11 0.015(2) 0.021(2) 0.027(3) -0.0023(19) 0.000(2) 0.011(2)
C12 0.019(3) 0.023(2) 0.032(3) 0.003(2) 0.009(2) 0.004(2)
C13 0.019(2) 0.023(2) 0.017(2) 0.000(2) 0.0059(18) 0.0072(19)
C14 0.019(2) 0.023(2) 0.020(2) 0.003(2) 0.0097(18) -0.004(2)
C15 0.030(3) 0.028(3) 0.026(3) 0.000(2) 0.014(2) -0.009(2)
C16 0.024(3) 0.028(3) 0.033(3) 0.001(2) 0.016(2) 0.003(3)
C17 0.040(3) 0.037(3) 0.016(2) 0.010(3) 0.014(2) 0.005(2)
C18 0.020(2) 0.016(2) 0.018(2) -0.0015(19) 0.0049(18) -0.0011(19)
C19 0.024(2) 0.017(2) 0.020(2) -0.003(2) 0.004(2) -0.003(2)
C20 0.029(3) 0.023(2) 0.025(3) 0.003(2) 0.010(2) 0.002(2)
C21 0.029(3) 0.025(3) 0.027(3) -0.005(2) 0.010(2) 0.004(2)
Cl1 0.0216(6) 0.0195(5) 0.0239(6) 0.0027(4) 0.0096(5) -0.0028(5)
Ge1 0.0123(2) 0.01576(19) 0.0140(2) 0.0001(2) 0.00273(19) 0.0001(2)
N1 0.0069(17) 0.0154(17) 0.0158(18) -0.0001(14) 0.0010(13) 0.0040(15)
N2 0.0156(19) 0.0183(18) 0.0157(19) -0.0018(16) 0.0035(14) 0.0022(16)
P1 0.0128(5) 0.0160(5) 0.0136(5) 0.0004(5) 0.0035(4) 0.0008(5)

loop_
_atom_type_symbol
_atom_type_description
_atom_type_scat_dispersion_real
_atom_type_scat_dispersion_imag
_atom_type_scat_source
C C 0.0033 0.0016 'International Tables Vol C Tables 4.2.6.8 and 6.1.1.4'
H H 0.0000 0.0000 'International Tables Vol C Tables 4.2.6.8 and 6.1.1.4'
Cl Cl 0.1484 0.1585 'International Tables Vol C Tables 4.2.6.8 and 6.1.1.4'
Ge Ge 0.1547 1.8001 'International Tables Vol C Tables 4.2.6.8 and 6.1.1.4'
N N 0.0061 0.0033 'International Tables Vol C Tables 4.2.6.8 and 6.1.1.4'
P P 0.1023 0.0942 'International Tables Vol C Tables 4.2.6.8 and 6.1.1.4'

loop_
_geom_angle_atom_site_label_1
_geom_angle_atom_site_label_2
_geom_angle_atom_site_label_3
_geom_angle_site_symmetry_1
_geom_angle_site_symmetry_3
_geom_angle
_geom_angle_publ_flag
C2 C1 C6 . . 118.9(4) ?
C2 C1 N1 . . 120.0(4) ?
C6 C1 N1 . . 120.9(4) ?
C3 C2 C1 . . 121.2(4) ?
C3 C2 H2 . . 119.4 ?
C1 C2 H2 . . 119.4 ?
C2 C3 C4 . . 119.9(4) ?
C2 C3 H3 . . 120.0 ?
C4 C3 H3 . . 120.0 ?
C5 C4 C3 . . 119.8(4) ?
C5 C4 H4 . . 120.1 ?
C3 C4 H4 . . 120.1 ?
C4 C5 C6 . . 119.9(4) ?
C4 C5 H5 . . 120.1 ?
C6 C5 H5 . . 120.1 ?
C1 C6 C5 . . 120.3(4) ?
C1 C6 H6 . . 119.9 ?
C5 C6 H6 . . 119.9 ?
N2 C7 N1 . . 123.6(4) ?
N2 C7 C8 . . 116.0(4) ?
N1 C7 C8 . . 120.4(4) ?
C9 C8 C13 . . 118.7(4) ?
C9 C8 C7 . . 123.1(4) ?
C13 C8 C7 . . 118.2(4) ?
C8 C9 C10 . . 120.5(4) ?
C8 C9 H9 . . 119.7 ?
C10 C9 H9 . . 119.7 ?
C11 C10 C9 . . 120.1(5) ?
C11 C10 H10 . . 119.9 ?
C9 C10 H10 . . 119.9 ?
C12 C11 C10 . . 119.9(5) ?
C12 C11 H11 . . 120.1 ?
C10 C11 H11 . . 120.1 ?
C11 C12 C13 . . 120.3(5) ?
C11 C12 H12 . . 119.9 ?
C13 C12 H12 . . 119.9 ?
C12 C13 C8 . . 120.4(4) ?
C12 C13 H13 . . 119.8 ?
C8 C13 H13 . . 119.8 ?
C15 C14 C16 . . 108.7(4) ?
C15 C14 C17 . . 110.0(4) ?
C16 C14 C17 . . 110.5(4) ?
C15 C14 P1 . . 105.5(3) ?
C16 C14 P1 . . 112.0(3) ?
C17 C14 P1 . . 110.0(3) ?
C14 C15 H15A . . 109.5 ?
C14 C15 H15B . . 109.5 ?
H15A C15 H15B . . 109.5 ?
C14 C15 H15C . . 109.5 ?
H15A C15 H15C . . 109.5 ?
H15B C15 H15C . . 109.5 ?
C14 C16 H16A . . 109.5 ?
C14 C16 H16B . . 109.5 ?
H16A C16 H16B . . 109.5 ?
C14 C16 H16C . . 109.5 ?
H16A C16 H16C . . 109.5 ?
H16B C16 H16C . . 109.5 ?
C14 C17 H17A . . 109.5 ?
C14 C17 H17B . . 109.5 ?
H17A C17 H17B . . 109.5 ?
C14 C17 H17C . . 109.5 ?
H17A C17 H17C . . 109.5 ?
H17B C17 H17C . . 109.5 ?
C21 C18 C20 . . 110.1(4) ?
C21 C18 C19 . . 108.7(4) ?
C20 C18 C19 . . 109.1(4) ?
C21 C18 P1 . . 114.2(3) ?
C20 C18 P1 . . 108.7(3) ?
C19 C18 P1 . . 105.8(3) ?
C18 C19 H19A . . 109.5 ?
C18 C19 H19B . . 109.5 ?
H19A C19 H19B . . 109.5 ?
C18 C19 H19C . . 109.5 ?
H19A C19 H19C . . 109.5 ?
H19B C19 H19C . . 109.5 ?
C18 C20 H20A . . 109.5 ?
C18 C20 H20B . . 109.5 ?
H20A C20 H20B . . 109.5 ?
C18 C20 H20C . . 109.5 ?
H20A C20 H20C . . 109.5 ?
H20B C20 H20C . . 109.5 ?
C18 C21 H21A . . 109.5 ?
C18 C21 H21B . . 109.5 ?
H21A C21 H21B . . 109.5 ?
C18 C21 H21C . . 109.5 ?
H21A C21 H21C . . 109.5 ?
H21B C21 H21C . . 109.5 ?
N1 Ge1 Cl1 . . 95.51(11) ?
N1 Ge1 P1 . . 76.94(11) ?
Cl1 Ge1 P1 . . 100.57(4) ?
C7 N1 C1 . . 122.0(4) ?
C7 N1 Ge1 . . 123.1(3) ?
C1 N1 Ge1 . . 114.4(3) ?
C7 N2 P1 . . 115.2(3) ?
N2 P1 C18 . . 107.3(2) ?
N2 P1 C14 . . 102.7(2) ?
C18 P1 C14 . . 115.3(2) ?
N2 P1 Ge1 . . 100.76(13) ?
C18 P1 Ge1 . . 121.51(16) ?
C14 P1 Ge1 . . 106.67(15) ?

loop_
_geom_bond_atom_site_label_1
_geom_bond_atom_site_label_2
_geom_bond_site_symmetry_2
_geom_bond_distance
_geom_bond_publ_flag
C1 C2 . 1.386(6) ?
C1 C6 . 1.391(6) ?
C1 N1 . 1.426(5) ?
C2 C3 . 1.374(6) ?
C2 H2 . 0.95 ?
C3 C4 . 1.390(6) ?
C3 H3 . 0.95 ?
C4 C5 . 1.386(7) ?
C4 H4 . 0.95 ?
C5 C6 . 1.393(6) ?
C5 H5 . 0.95 ?
C6 H6 . 0.95 ?
C7 N2 . 1.313(5) ?
C7 N1 . 1.356(6) ?
C7 C8 . 1.491(6) ?
C8 C9 . 1.390(6) ?
C8 C13 . 1.396(6) ?
C9 C10 . 1.392(6) ?
C9 H9 . 0.95 ?
C10 C11 . 1.383(7) ?
C10 H10 . 0.95 ?
C11 C12 . 1.377(7) ?
C11 H11 . 0.95 ?
C12 C13 . 1.390(7) ?
C12 H12 . 0.95 ?
C13 H13 . 0.95 ?
C14 C15 . 1.528(7) ?
C14 C16 . 1.529(6) ?
C14 C17 . 1.543(7) ?
C14 P1 . 1.868(4) ?
C15 H15A . 0.98 ?
C15 H15B . 0.98 ?
C15 H15C . 0.98 ?
C16 H16A . 0.98 ?
C16 H16B . 0.98 ?
C16 H16C . 0.98 ?
C17 H17A . 0.98 ?
C17 H17B . 0.98 ?
C17 H17C . 0.98 ?
C18 C21 . 1.535(6) ?
C18 C20 . 1.541(7) ?
C18 C19 . 1.545(6) ?
C18 P1 . 1.854(4) ?
C19 H19A . 0.98 ?
C19 H19B . 0.98 ?
C19 H19C . 0.98 ?
C20 H20A . 0.98 ?
C20 H20B . 0.98 ?
C20 H20C . 0.98 ?
C21 H21A . 0.98 ?
C21 H21B . 0.98 ?
C21 H21C . 0.98 ?
Cl1 Ge1 . 2.2914(12) ?
Ge1 N1 . 1.997(4) ?
Ge1 P1 . 2.4712(13) ?
N2 P1 . 1.672(4) ?
